data_4311444
loop_
_publ_author_name
'Christopher A. Dodds'
'Mario-Alexander Lehmann'
'Jonathan F. Ojo'
'John Reglinski'
'Mark D. Spicer'

_publ_section_title
;
 Cobalt Half-Sandwich, Sandwich, and Mixed Sandwich Complexes with Soft
 Tripodal Ligands
;
_journal_name_full 'Inorganic Chemistry'
_journal_page_first 4927
_journal_page_last 4934
_journal_paper_doi 10.1021/ic0496525
_journal_volume 43
_journal_year 2004
_chemical_compound_source 'synthesis as described'
_chemical_formula_moiety 'C12 H18 Co1 I2 N6 S3'
_chemical_formula_sum 'C12 H18 Co I2 N6 S3'
_chemical_formula_weight 655.23
_chemical_name_common '[Co(mtH)3I]I'
_chemical_name_systematic
;
 ?
;
_space_group_IT_number 33
_symmetry_cell_setting orthorhombic
_symmetry_Int_Tables_number 62
_symmetry_space_group_name_Hall 'P -2n -2ac'
_symmetry_space_group_name_H-M 'P c 21 n'
_atom_sites_solution_hydrogens geom
_atom_sites_solution_primary direct
_atom_sites_solution_secondary difmap
_audit_conform_dict_location ftp://ftp.iucr.org/pub/cif_core.dic
_audit_conform_dict_name cif_core.dic
_audit_conform_dict_version 2.2
_audit_creation_date 2002-04-16T14:36:02-00:00
_audit_creation_method 'WinGX routine CIF_UPDATE'
_cell_angle_alpha 90.000
_cell_angle_beta 90.000
_cell_angle_gamma 90.000
_cell_formula_units_Z 4
_cell_length_a 11.302(5)
_cell_length_b 16.167(5)
_cell_length_c 11.902(5)
_cell_measurement_reflns_used 4806
_cell_measurement_temperature 123(2)
_cell_measurement_theta_max 27.485
_cell_measurement_theta_min 2.91
_cell_measurement_wavelength 0.71073
_cell_volume 2174.7(15)
_computing_cell_refinement 'HKL Scalepack (Otwinowski & Minor 1997)'
_computing_data_collection 'Collect (Nonius BV, 1997-2000)'
_computing_data_reduction 'HKL Denzo and Scalepack (Otwinowski & Minor 1997)'
_computing_molecular_graphics 'Ortep-3 for Windows (Farrugia, 1997)'
_computing_publication_material 'WinGX publication routines (Farrugia, 1999)'
_computing_structure_refinement 'SHELXL-97 (Sheldrick, 1997)'
_computing_structure_solution 'SHELXS-97 (Sheldrick, 1997)'
_diffrn_ambient_temperature 123(2)
_diffrn_detector 'CCD plate'
_diffrn_measured_fraction_theta_full 0.952
_diffrn_measured_fraction_theta_max 0.952
_diffrn_measurement_device '95mm CCD camera on \k-goniostat'
_diffrn_measurement_device_type KappaCCD
_diffrn_measurement_method 'CCD; rotation images; thick slices'
_diffrn_orient_matrix_type 'by Nonius Collect from scalepack cell'
_diffrn_orient_matrix_UB_11 -0.823251E-1
_diffrn_orient_matrix_UB_12 0.134418E-1
_diffrn_orient_matrix_UB_13 -0.248919E-1
_diffrn_orient_matrix_UB_21 0.303928E-1
_diffrn_orient_matrix_UB_22 0.493539E-1
_diffrn_orient_matrix_UB_23 -0.04158
_diffrn_orient_matrix_UB_31 0.113127E-1
_diffrn_orient_matrix_UB_32 -0.347754E-1
_diffrn_orient_matrix_UB_33 -0.686326E-1
_diffrn_radiation_monochromator graphite
_diffrn_radiation_probe x-ray
_diffrn_radiation_type MoK\a
_diffrn_radiation_wavelength 0.71069
_diffrn_reflns_av_R_equivalents 0.0275
_diffrn_reflns_av_unetI/netI 0.0315
_diffrn_reflns_limit_h_max 14
_diffrn_reflns_limit_h_min 0
_diffrn_reflns_limit_k_max 20
_diffrn_reflns_limit_k_min 0
_diffrn_reflns_limit_l_max 15
_diffrn_reflns_limit_l_min -15
_diffrn_reflns_number 4596
_diffrn_reflns_theta_full 27.29
_diffrn_reflns_theta_max 27.29
_diffrn_reflns_theta_min 3.42
_diffrn_source 'Enraf Nonius FR590'
_exptl_absorpt_coefficient_mu 3.924
_exptl_absorpt_correction_type none
_exptl_crystal_colour green
_exptl_crystal_density_diffrn 2.001
_exptl_crystal_density_method 'not measured'
_exptl_crystal_description prism
_exptl_crystal_F_000 1252
_exptl_crystal_size_max 0.4
_exptl_crystal_size_mid 0.2
_exptl_crystal_size_min 0.2
_refine_diff_density_max 0.44
_refine_diff_density_min -0.473
_refine_diff_density_rms 0.068
_refine_ls_abs_structure_details 'Flack H D (1983), Acta Cryst. A39, 876-881'
_refine_ls_abs_structure_Flack 0.61(8)
_refine_ls_extinction_coef 0.0103(11)
_refine_ls_extinction_expression Fc^*^=kFc[1+0.001xFc^2^\l^3^/sin(2\q)]^-1/4^
_refine_ls_extinction_method SHELXL
_refine_ls_goodness_of_fit_ref 1.061
_refine_ls_hydrogen_treatment mixed
_refine_ls_matrix_type full
_refine_ls_number_parameters 222
_refine_ls_number_reflns 2410
_refine_ls_number_restraints 1
_refine_ls_restrained_S_all 1.061
_refine_ls_R_factor_all 0.0378
_refine_ls_R_factor_gt 0.0293
_refine_ls_shift/su_max 0.034
_refine_ls_shift/su_mean 0.001
_refine_ls_structure_factor_coef Fsqd
_refine_ls_weighting_details 'calc w=1/[\s^2^(Fo^2^)+(0.0360P)^2^+1.4812P] where P=(Fo^2^+2Fc^2^)/3'
_refine_ls_weighting_scheme calc
_refine_ls_wR_factor_gt 0.0715
_refine_ls_wR_factor_ref 0.0747
_reflns_number_gt 2069
_reflns_number_total 2410
_reflns_threshold_expression >2sigma(I)
_cod_data_source_file ic0496525si20040507_093809_3.cif
_cod_data_source_block '[Co(mtH)3I]I'
_cod_depositor_comments
;
The following automatic conversions were performed:
'_symmetry_cell_setting' value 'Orthorhombic' changed to 'orthorhombic'
according to '/home/saulius/struct/CIF-dictionaries/cif_core.dic'
dictionary named 'cif_core.dic' version 2.4.1 from 2010-06-29.

Automatic conversion script
Id: cif_fix_enum 1527 2010-12-29 10:47:43Z saulius 
;
_cod_original_sg_symbol_Hall '-P 2n 2ac'
_cod_original_sg_symbol_H-M 'P n a c'
_cod_original_formula_sum 'C12 H18 Co1 I2 N6 S3'
_cod_database_code 4311444

loop_
_symmetry_equiv_pos_as_xyz
'x, y, z'
'-x, y+1/2, -z'
'-x+1/2, y, z+1/2'
'x+1/2, y+1/2, -z+1/2'

loop_
_atom_site_label
_atom_site_type_symbol
_atom_site_fract_x
_atom_site_fract_y
_atom_site_fract_z
_atom_site_U_iso_or_equiv
_atom_site_adp_type
_atom_site_occupancy
_atom_site_symmetry_multiplicity
_atom_site_calc_flag
_atom_site_refinement_flags
_atom_site_disorder_assembly
_atom_site_disorder_group
I1 I 0.50377(3) 0.81847(3) 0.97603(4) 0.04633(14) Uani 1 1 d . . .
I2 I 0.49849(4) 1.05269(4) 1.44329(5) 0.06597(18) Uani 1 1 d . . .
Co1 Co 0.50140(6) 0.95987(7) 1.26357(8) 0.0428(2) Uani 1 1 d . . .
S1 S 0.42508(13) 0.82951(14) 1.30553(11) 0.0469(4) Uani 1 1 d . . .
S2 S 0.69591(13) 0.94519(14) 1.20015(15) 0.0496(4) Uani 1 1 d . . .
S3 S 0.38358(14) 1.02010(15) 1.12497(13) 0.0490(4) Uani 1 1 d . . .
N2 N 0.5039(3) 0.8201(6) 1.5227(5) 0.0488(11) Uani 1 1 d . . .
C9 C 0.3063(5) 1.0949(4) 1.1964(5) 0.0420(13) Uani 1 1 d . . .
N4 N 0.7765(4) 1.0969(3) 1.2674(4) 0.0436(11) Uani 1 1 d . . .
N6 N 0.2201(5) 1.0856(3) 1.2690(5) 0.0485(12) Uani 1 1 d . . .
N3 N 0.8388(4) 0.9992(4) 1.3691(5) 0.0499(12) Uani 1 1 d . . .
H3 H 0.8511 0.9491 1.3956 0.06 Uiso 1 1 calc R . .
C5 C 0.7719(5) 1.0154(4) 1.2824(5) 0.0402(12) Uani 1 1 d . . .
C1 C 0.4149(4) 0.8294(4) 1.4482(4) 0.0389(11) Uani 1 1 d . . .
N1 N 0.3165(4) 0.8338(4) 1.5096(5) 0.0523(13) Uani 1 1 d . . .
H1 H 0.2446 0.839 1.4821 0.063 Uiso 1 1 calc R . .
C12 C 0.1720(7) 1.0059(5) 1.3085(8) 0.070(2) Uani 1 1 d . . .
H12A H 0.2373 0.968 1.3253 0.106 Uiso 1 1 calc R . .
H12B H 0.1217 0.9819 1.2499 0.106 Uiso 1 1 calc R . .
H12C H 0.125 1.015 1.3766 0.106 Uiso 1 1 calc R . .
C3 C 0.4583(7) 0.8203(6) 1.6314(5) 0.0628(16) Uani 1 1 d . . .
H3 H 0.5026 0.8149 1.6989 0.075 Uiso 1 1 calc R . .
C2 C 0.3439(6) 0.8290(5) 1.6238(6) 0.0653(18) Uani 1 1 d . . .
H2 H 0.2894 0.8316 1.6845 0.078 Uiso 1 1 calc R . .
C11 C 0.1807(6) 1.1613(5) 1.3075(7) 0.0587(18) Uani 1 1 d . . .
H11 H 0.1205 1.171 1.3617 0.07 Uiso 1 1 calc R . .
C4 C 0.6295(5) 0.8119(8) 1.4926(6) 0.072(2) Uani 1 1 d . . .
H4A H 0.6377 0.8125 1.4106 0.107 Uiso 1 1 calc R . .
H4B H 0.6602 0.7596 1.5222 0.107 Uiso 1 1 calc R . .
H4C H 0.6742 0.858 1.5249 0.107 Uiso 1 1 calc R . .
C10 C 0.2437(7) 1.2178(5) 1.2535(7) 0.0623(18) Uani 1 1 d . . .
H10 H 0.236 1.2761 1.2606 0.075 Uiso 1 1 calc R . .
C7 C 0.8464(5) 1.1318(5) 1.3485(5) 0.0491(14) Uani 1 1 d . . .
H7 H 0.863 1.189 1.3572 0.059 Uiso 1 1 calc R . .
C8 C 0.7143(7) 1.1427(5) 1.1800(7) 0.066(2) Uani 1 1 d . . .
H8A H 0.7361 1.1206 1.1062 0.099 Uiso 1 1 calc R . .
H8B H 0.7363 1.2013 1.1841 0.099 Uiso 1 1 calc R . .
H8C H 0.6288 1.137 1.1909 0.099 Uiso 1 1 calc R . .
N5 N 0.3225(5) 1.1765(4) 1.1852(5) 0.0534(14) Uani 1 1 d . . .
H5 H 0.3751 1.2001 1.1411 0.064 Uiso 1 1 calc R . .
C6 C 0.8876(5) 1.0697(5) 1.4140(6) 0.0540(16) Uani 1 1 d . . .
H6 H 0.9389 1.0739 1.4771 0.065 Uiso 1 1 calc R . .

loop_
_atom_site_aniso_label
_atom_site_aniso_U_11
_atom_site_aniso_U_22
_atom_site_aniso_U_33
_atom_site_aniso_U_23
_atom_site_aniso_U_13
_atom_site_aniso_U_12
I1 0.0411(2) 0.0453(2) 0.0526(2) 0.00314(18) 0.00581(14) -0.00019(18)
I2 0.0662(3) 0.0678(4) 0.0639(3) -0.0144(3) -0.0004(2) -0.0019(2)
Co1 0.0336(4) 0.0425(4) 0.0524(5) 0.0073(4) 0.0004(3) -0.0017(3)
S1 0.0521(8) 0.0481(8) 0.0406(7) 0.0049(6) -0.0082(6) -0.0151(7)
S2 0.0380(7) 0.0395(7) 0.0712(10) -0.0093(7) 0.0042(8) -0.0023(6)
S3 0.0475(8) 0.0572(9) 0.0424(8) 0.0065(7) 0.0079(7) 0.0132(7)
N2 0.049(3) 0.058(3) 0.039(3) 0.001(2) 0.0000(18) 0.007(3)
C9 0.037(3) 0.044(3) 0.045(3) 0.004(3) -0.002(3) 0.008(2)
N4 0.043(3) 0.038(2) 0.050(3) 0.006(2) -0.009(2) -0.006(2)
N6 0.040(3) 0.042(3) 0.064(3) -0.007(2) 0.008(2) 0.004(2)
N3 0.040(3) 0.053(3) 0.057(3) 0.017(3) -0.001(2) 0.006(2)
C5 0.029(3) 0.042(3) 0.049(3) 0.007(3) 0.002(2) 0.001(2)
C1 0.037(2) 0.036(3) 0.043(3) 0.006(2) -0.001(2) 0.000(2)
N1 0.036(2) 0.066(4) 0.055(3) 0.007(3) 0.006(2) -0.001(2)
C12 0.066(4) 0.053(4) 0.093(6) -0.002(4) 0.038(4) -0.006(3)
C3 0.070(4) 0.079(5) 0.039(3) 0.005(4) 0.007(3) 0.007(5)
C2 0.071(4) 0.067(4) 0.057(4) -0.005(4) 0.028(3) 0.000(4)
C11 0.048(4) 0.064(4) 0.065(4) -0.020(4) 0.002(3) 0.012(3)
C4 0.041(3) 0.122(7) 0.051(3) 0.005(5) -0.004(3) 0.014(5)
C10 0.059(4) 0.046(3) 0.082(5) -0.005(3) -0.014(4) 0.012(3)
C7 0.047(3) 0.055(4) 0.045(3) -0.009(3) -0.007(3) -0.007(3)
C8 0.084(5) 0.045(4) 0.069(5) 0.012(4) -0.029(4) -0.011(4)
N5 0.053(3) 0.045(3) 0.062(3) 0.007(3) -0.007(3) -0.003(2)
C6 0.040(3) 0.075(4) 0.047(3) -0.003(3) -0.003(3) 0.004(3)

loop_
_atom_type_symbol
_atom_type_description
_atom_type_scat_dispersion_real
_atom_type_scat_dispersion_imag
_atom_type_scat_source
C C 0.0033 0.0016 'International Tables Vol C Tables 4.2.6.8 and 6.1.1.4'
H H 0 0 'International Tables Vol C Tables 4.2.6.8 and 6.1.1.4'
B B 0.0013 0.0007 'International Tables Vol C Tables 4.2.6.8 and 6.1.1.4'
N N 0.0061 0.0033 'International Tables Vol C Tables 4.2.6.8 and 6.1.1.4'
S S 0.1246 0.1234 'International Tables Vol C Tables 4.2.6.8 and 6.1.1.4'
Co Co 0.3494 0.9721 'International Tables Vol C Tables 4.2.6.8 and 6.1.1.4'
I I -0.4742 1.8119 'International Tables Vol C Tables 4.2.6.8 and 6.1.1.4'

loop_
_geom_angle_atom_site_label_1
_geom_angle_atom_site_label_2
_geom_angle_atom_site_label_3
_geom_angle
_geom_angle_site_symmetry_1
_geom_angle_site_symmetry_3
_geom_angle_publ_flag
S1 Co1 S3 108.52(8) . . ?
S1 Co1 S2 109.00(11) . . ?
S3 Co1 S2 110.55(8) . . ?
S1 Co1 I2 109.82(6) . . ?
S3 Co1 I2 109.39(8) . . ?
S2 Co1 I2 109.55(6) . . ?
C1 S1 Co1 103.9(2) . . ?
C5 S2 Co1 102.6(2) . . ?
C9 S3 Co1 103.6(2) . . ?
C1 N2 C3 109.5(5) . . ?
C1 N2 C4 124.8(5) . . ?
C3 N2 C4 125.7(6) . . ?
N6 C9 N5 106.2(5) . . ?
N6 C9 S3 128.6(5) . . ?
N5 C9 S3 125.1(5) . . ?
C5 N4 C7 109.7(5) . . ?
C5 N4 C8 125.4(6) . . ?
C7 N4 C8 124.9(6) . . ?
C9 N6 C11 110.9(6) . . ?
C9 N6 C12 125.7(5) . . ?
C11 N6 C12 123.3(6) . . ?
C5 N3 C6 112.0(5) . . ?
N3 C5 N4 106.4(5) . . ?
N3 C5 S2 127.2(5) . . ?
N4 C5 S2 126.5(5) . . ?
N1 C1 N2 105.6(5) . . ?
N1 C1 S1 127.1(4) . . ?
N2 C1 S1 127.3(4) . . ?
C1 N1 C2 110.2(5) . . ?
C2 C3 N2 107.6(6) . . ?
C3 C2 N1 107.1(5) . . ?
C10 C11 N6 106.1(6) . . ?
C11 C10 N5 107.4(6) . . ?
C6 C7 N4 107.4(6) . . ?
C9 N5 C10 109.3(6) . . ?
C7 C6 N3 104.6(5) . . ?

loop_
_geom_bond_atom_site_label_1
_geom_bond_atom_site_label_2
_geom_bond_distance
_geom_bond_site_symmetry_2
_geom_bond_publ_flag
I2 Co1 2.6131(14) . ?
Co1 S1 2.331(3) . ?
Co1 S3 2.333(2) . ?
Co1 S2 2.3363(19) . ?
S1 C1 1.702(5) . ?
S2 C5 1.727(7) . ?
S3 C9 1.717(6) . ?
N2 C1 1.348(7) . ?
N2 C3 1.393(8) . ?
N2 C4 1.469(7) . ?
C9 N6 1.311(8) . ?
C9 N5 1.339(8) . ?
N4 C5 1.331(8) . ?
N4 C7 1.369(8) . ?
N4 C8 1.458(9) . ?
N6 C11 1.381(8) . ?
N6 C12 1.475(9) . ?
N3 C5 1.305(8) . ?
N3 C6 1.375(9) . ?
C1 N1 1.333(7) . ?
N1 C2 1.395(9) . ?
C3 C2 1.304(10) . ?
C11 C10 1.324(11) . ?
C10 N5 1.379(9) . ?
C7 C6 1.354(9) . ?
